data_7248252
loop_
_publ_author_name
'R\"o\b-Ohlenroth, Richard'
'Knippen, Katharina'
'Kraft, Maryana'
'Volkmer, Dirk'

_publ_section_title
;
 Enantioselective enrichment of chiral 1-phenylethanol in the
 camphor-based chiral metal--organic framework CFA-22
;
_journal_issue 15
_journal_name_full CrystEngComm
_journal_page_first 2051
_journal_page_last 2055
_journal_paper_doi 10.1039/D4CE00181H
_journal_volume 26
_journal_year 2024
_chemical_absolute_configuration rmad
_chemical_formula_sum 'C48 H72 Cl Cu N6 O7'
_chemical_formula_weight 944.10
_space_group_crystal_system cubic
_space_group_IT_number 198
_space_group_name_Hall 'P 2ac 2ab 3'
_space_group_name_H-M_alt 'P 21 3'
_atom_sites_solution_hydrogens geom
_audit_creation_method SHELXL-2018/3
_audit_update_record
;
2023-07-18 deposited with the CCDC.	2024-03-01 downloaded from the CCDC.
;
_cell_angle_alpha 90
_cell_angle_beta 90
_cell_angle_gamma 90
_cell_formula_units_Z 4
_cell_length_a 17.9422(4)
_cell_length_b 17.9422(4)
_cell_length_c 17.9422(4)
_cell_measurement_reflns_used 9973
_cell_measurement_temperature 150(2)
_cell_measurement_theta_max 24.87
_cell_measurement_theta_min 2.27
_cell_volume 5776.0(2)
_computing_cell_refinement 'SAINT V8.40B'
_computing_data_collection 'Bruker APEX4'
_computing_data_reduction 'SAINT V8.40B'
_computing_structure_refinement 'SHELXL-2018/3 (Sheldrick, 2018)'
_computing_structure_solution 'SHELXT 2018/2 (Sheldrick, 2018)'
_diffrn_ambient_temperature 150(2)
_diffrn_measured_fraction_theta_full 0.998
_diffrn_measured_fraction_theta_max 0.999
_diffrn_measurement_device_type 'Bruker D8 Venture APEX 4'
_diffrn_radiation_type MoK\a
_diffrn_radiation_wavelength 0.71073
_diffrn_reflns_av_R_equivalents 0.0627
_diffrn_reflns_av_unetI/netI 0.0202
_diffrn_reflns_Laue_measured_fraction_full 0.998
_diffrn_reflns_Laue_measured_fraction_max 0.999
_diffrn_reflns_limit_h_max 23
_diffrn_reflns_limit_h_min -23
_diffrn_reflns_limit_k_max 23
_diffrn_reflns_limit_k_min -23
_diffrn_reflns_limit_l_max 22
_diffrn_reflns_limit_l_min -23
_diffrn_reflns_number 94562
_diffrn_reflns_point_group_measured_fraction_full 0.999
_diffrn_reflns_point_group_measured_fraction_max 0.999
_diffrn_reflns_theta_full 25.242
_diffrn_reflns_theta_max 27.458
_diffrn_reflns_theta_min 2.270
_diffrn_source 'fine-focus sealed tube'
_exptl_absorpt_coefficient_mu 0.471
_exptl_absorpt_correction_T_max 0.7279
_exptl_absorpt_correction_T_min 0.6802
_exptl_absorpt_correction_type multi-scan
_exptl_absorpt_process_details SADABS-2016/2
_exptl_crystal_colour colourless
_exptl_crystal_density_diffrn 1.086
_exptl_crystal_description polyhedron
_exptl_crystal_F_000 2016
_exptl_crystal_size_max 0.04
_exptl_crystal_size_mid 0.04
_exptl_crystal_size_min 0.04
_refine_diff_density_max 0.371
_refine_diff_density_min -0.346
_refine_diff_density_rms 0.045
_refine_ls_abs_structure_details
;
 Flack x determined using 1758 quotients [(I+)-(I-)]/[(I+)+(I-)]
 (Parsons, Flack and Wagner, Acta Cryst. B69 (2013) 249-259).
;
_refine_ls_abs_structure_Flack -0.003(4)
_refine_ls_extinction_method none
_refine_ls_goodness_of_fit_ref 1.058
_refine_ls_hydrogen_treatment constr
_refine_ls_matrix_type full
_refine_ls_number_parameters 196
_refine_ls_number_reflns 4423
_refine_ls_number_restraints 0
_refine_ls_restrained_S_all 1.058
_refine_ls_R_factor_all 0.0385
_refine_ls_R_factor_gt 0.0339
_refine_ls_shift/su_max 0.000
_refine_ls_shift/su_mean 0.000
_refine_ls_structure_factor_coef Fsqd
_refine_ls_weighting_details 'w=1/[\s^2^(Fo^2^)+(0.0548P)^2^+1.2632P] where P=(Fo^2^+2Fc^2^)/3'
_refine_ls_weighting_scheme calc
_refine_ls_wR_factor_gt 0.0874
_refine_ls_wR_factor_ref 0.0903
_reflns_Friedel_coverage 0.830
_reflns_Friedel_fraction_full 0.999
_reflns_Friedel_fraction_max 1.000
_reflns_number_gt 4100
_reflns_number_total 4423
_reflns_threshold_expression 'I > 2\s(I)'
_cod_data_source_file d4ce00181h2.cif
_cod_data_source_block mo_rr588b_isop_0m_a_sq
_cod_depositor_comments 'Adding full bibliography for 7248247--7248255.cif.'
_cod_original_cell_volume 5776.0(4)
_cod_database_code 7248252
_shelx_shelxl_version_number 2018/3
_shelx_space_group_comment
;
The symmetry employed for this shelxl refinement is uniquely defined
by the following loop, which should always be used as a source of
symmetry information in preference to the above space-group names.
They are only intended as comments.
;

loop_
_space_group_symop_operation_xyz
'x, y, z'
'-x+1/2, -y, z+1/2'
'-x, y+1/2, -z+1/2'
'x+1/2, -y+1/2, -z'
'z, x, y'
'z+1/2, -x+1/2, -y'
'-z+1/2, -x, y+1/2'
'-z, x+1/2, -y+1/2'
'y, z, x'
'-y, z+1/2, -x+1/2'
'y+1/2, -z+1/2, -x'
'-y+1/2, -z, x+1/2'

loop_
_atom_site_label
_atom_site_type_symbol
_atom_site_fract_x
_atom_site_fract_y
_atom_site_fract_z
_atom_site_U_iso_or_equiv
_atom_site_adp_type
_atom_site_occupancy
_atom_site_site_symmetry_order
_atom_site_calc_flag
_atom_site_refinement_flags_posn
_atom_site_refinement_flags_adp
_atom_site_refinement_flags_occupancy
_atom_site_disorder_assembly
_atom_site_disorder_group
Cu1 Cu 0.31160(2) 0.31160(2) 0.31160(2) 0.02121(13) Uani 1 3 d S T P . .
Cl1 Cl 0.43934(4) 0.43934(4) 0.43934(4) 0.0382(3) Uani 1 3 d S T P . .
O1 O 0.23974(14) 0.47641(13) 0.41829(15) 0.0467(6) Uani 1 1 d . . . . .
H1O H 0.284715 0.474260 0.405474 0.056 Uiso 1 1 calc R U . . .
O2 O 0.40020(16) 0.48576(18) 0.38785(17) 0.0649(8) Uani 1 1 d . . . . .
O3 O 0.48459(15) 0.48459(15) 0.48459(15) 0.0673(14) Uani 1 3 d S T P . .
N1 N 0.25627(12) 0.27638(11) 0.39950(12) 0.0226(4) Uani 1 1 d . . . . .
N2 N 0.23262(12) 0.32227(12) 0.45525(12) 0.0250(4) Uani 1 1 d . . . . .
H2 H 0.241731 0.370441 0.456656 0.030 Uiso 1 1 calc R U . . .
C1 C 0.20298(15) 0.38660(15) 0.60321(15) 0.0294(6) Uani 1 1 d . . . . .
H1 H 0.246179 0.404556 0.578406 0.035 Uiso 1 1 calc R U . . .
C2 C 0.16651(15) 0.32354(14) 0.57630(14) 0.0280(5) Uani 1 1 d . . . . .
C3 C 0.19289(15) 0.28479(14) 0.50907(14) 0.0269(5) Uani 1 1 d . . . . .
C4 C 0.19004(15) 0.21172(14) 0.48557(14) 0.0270(5) Uani 1 1 d . . . . .
C5 C 0.23028(14) 0.20963(14) 0.41931(14) 0.0239(5) Uani 1 1 d . . . . .
C6 C 0.23870(15) 0.12978(14) 0.39476(16) 0.0283(5) Uani 1 1 d . . . . .
C8 C 0.17197(16) 0.13159(15) 0.50433(16) 0.0330(6) Uani 1 1 d . . . . .
H8 H 0.129373 0.123474 0.539337 0.040 Uiso 1 1 calc R U . . .
C7 C 0.16275(15) 0.09901(15) 0.42457(16) 0.0309(6) Uani 1 1 d . . . . .
C13 C 0.26034(17) 0.11543(16) 0.31518(18) 0.0363(6) Uani 1 1 d . . . . .
H13A H 0.225849 0.141646 0.281921 0.054 Uiso 1 1 calc R U . . .
H13B H 0.258121 0.061791 0.305098 0.054 Uiso 1 1 calc R U . . .
H13C H 0.311171 0.133478 0.306599 0.054 Uiso 1 1 calc R U . . .
C14 C 0.2287(3) 0.5389(2) 0.4655(2) 0.0577(10) Uani 1 1 d . . . . .
H14 H 0.259454 0.532420 0.511581 0.069 Uiso 1 1 calc R U . . .
C15 C 0.1492(3) 0.5406(3) 0.4865(3) 0.0828(16) Uani 1 1 d . . . . .
H15A H 0.119084 0.553287 0.442688 0.124 Uiso 1 1 calc R U . . .
H15B H 0.141379 0.578064 0.525420 0.124 Uiso 1 1 calc R U . . .
H15C H 0.134228 0.491488 0.505194 0.124 Uiso 1 1 calc R U . . .
C16 C 0.2541(4) 0.6095(2) 0.4250(3) 0.0860(17) Uani 1 1 d . . . . .
H16A H 0.216551 0.623651 0.387945 0.129 Uiso 1 1 calc R U . . .
H16B H 0.301705 0.600025 0.400032 0.129 Uiso 1 1 calc R U . . .
H16C H 0.260182 0.649995 0.461142 0.129 Uiso 1 1 calc R U . . .
C12 C 0.09566(17) 0.12939(17) 0.38233(19) 0.0394(7) Uani 1 1 d . . . . .
H12A H 0.097146 0.111720 0.330664 0.059 Uiso 1 1 calc R U . . .
H12B H 0.096954 0.183990 0.382937 0.059 Uiso 1 1 calc R U . . .
H12C H 0.049714 0.111999 0.406199 0.059 Uiso 1 1 calc R U . . .
C11 C 0.15755(18) 0.01320(16) 0.4238(2) 0.0408(7) Uani 1 1 d . . . . .
H11A H 0.152884 -0.004286 0.372250 0.061 Uiso 1 1 calc R U . . .
H11B H 0.113831 -0.002654 0.452423 0.061 Uiso 1 1 calc R U . . .
H11C H 0.202647 -0.007973 0.446179 0.061 Uiso 1 1 calc R U . . .
C10 C 0.29369(16) 0.09619(17) 0.45446(18) 0.0366(6) Uani 1 1 d . . . . .
H10A H 0.308347 0.044727 0.440981 0.044 Uiso 1 1 calc R U . . .
H10B H 0.339140 0.127146 0.458989 0.044 Uiso 1 1 calc R U . . .
C9 C 0.2483(2) 0.09708(19) 0.52796(19) 0.0433(7) Uani 1 1 d . . . . .
H9A H 0.273134 0.128165 0.566202 0.052 Uiso 1 1 calc R U . . .
H9AB H 0.241703 0.046018 0.547797 0.052 Uiso 1 1 calc R U . . .

loop_
_atom_site_aniso_label
_atom_site_aniso_U_11
_atom_site_aniso_U_22
_atom_site_aniso_U_33
_atom_site_aniso_U_23
_atom_site_aniso_U_13
_atom_site_aniso_U_12
Cu1 0.02121(13) 0.02121(13) 0.02121(13) 0.00078(11) 0.00078(11) 0.00078(11)
Cl1 0.0382(3) 0.0382(3) 0.0382(3) -0.0031(3) -0.0031(3) -0.0031(3)
O1 0.0431(13) 0.0388(12) 0.0582(15) -0.0077(11) -0.0031(11) 0.0032(10)
O2 0.0519(16) 0.084(2) 0.0591(17) 0.0176(15) -0.0033(13) 0.0046(14)
O3 0.0673(14) 0.0673(14) 0.0673(14) -0.0134(13) -0.0134(13) -0.0134(13)
N1 0.0235(10) 0.0205(10) 0.0238(10) -0.0040(8) 0.0050(8) -0.0007(8)
N2 0.0282(10) 0.0209(10) 0.0259(10) -0.0057(8) 0.0079(8) -0.0045(8)
C1 0.0278(13) 0.0300(13) 0.0304(13) -0.0074(10) 0.0091(10) -0.0092(10)
C2 0.0294(12) 0.0282(13) 0.0265(12) -0.0079(10) 0.0079(10) -0.0065(10)
C3 0.0248(12) 0.0297(12) 0.0263(12) -0.0059(10) 0.0067(10) -0.0080(10)
C4 0.0276(12) 0.0259(12) 0.0274(12) -0.0045(9) 0.0067(11) -0.0064(10)
C5 0.0239(12) 0.0228(12) 0.0249(12) -0.0038(9) 0.0042(9) -0.0022(9)
C6 0.0304(13) 0.0205(12) 0.0338(14) -0.0026(10) 0.0085(11) -0.0031(10)
C8 0.0392(16) 0.0283(13) 0.0314(13) -0.0021(11) 0.0116(11) -0.0106(11)
C7 0.0306(13) 0.0258(12) 0.0364(15) -0.0054(11) 0.0051(11) -0.0044(10)
C13 0.0420(15) 0.0291(13) 0.0379(15) -0.0098(12) 0.0136(13) -0.0043(11)
C14 0.080(3) 0.0426(19) 0.050(2) -0.0112(16) -0.021(2) 0.0026(18)
C15 0.103(4) 0.078(3) 0.068(3) -0.023(2) -0.004(3) 0.041(3)
C16 0.133(5) 0.035(2) 0.090(4) -0.005(2) -0.026(3) 0.004(2)
C12 0.0318(14) 0.0368(16) 0.0496(18) -0.0071(13) -0.0007(13) -0.0040(12)
C11 0.0394(16) 0.0266(14) 0.0564(19) -0.0066(13) 0.0129(14) -0.0099(12)
C10 0.0302(15) 0.0307(14) 0.0489(17) 0.0019(12) 0.0021(12) -0.0010(11)
C9 0.0511(19) 0.0361(16) 0.0426(17) 0.0060(13) -0.0017(14) -0.0070(14)

loop_
_atom_type_symbol
_atom_type_description
_atom_type_scat_dispersion_real
_atom_type_scat_dispersion_imag
_atom_type_scat_source
C C 0.0033 0.0016 'International Tables Vol C Tables 4.2.6.8 and 6.1.1.4'
H H 0.0000 0.0000 'International Tables Vol C Tables 4.2.6.8 and 6.1.1.4'
Cu Cu 0.3201 1.2651 'International Tables Vol C Tables 4.2.6.8 and 6.1.1.4'
N N 0.0061 0.0033 'International Tables Vol C Tables 4.2.6.8 and 6.1.1.4'
O O 0.0106 0.0060 'International Tables Vol C Tables 4.2.6.8 and 6.1.1.4'
Cl Cl 0.1484 0.1585 'International Tables Vol C Tables 4.2.6.8 and 6.1.1.4'

loop_
_geom_angle_atom_site_label_1
_geom_angle_atom_site_label_2
_geom_angle_atom_site_label_3
_geom_angle
_geom_angle_site_symmetry_1
_geom_angle_site_symmetry_3
_geom_angle_publ_flag
N1 Cu1 N1 119.980(3) 9 5 ?
N1 Cu1 N1 119.979(3) 9 . ?
N1 Cu1 N1 119.982(3) 5 . ?
O3 Cl1 O2 108.70(14) . 9 ?
O3 Cl1 O2 108.70(14) . 5 ?
O2 Cl1 O2 110.24(14) 9 5 ?
O3 Cl1 O2 108.69(14) . . ?
O2 Cl1 O2 110.23(14) 9 . ?
O2 Cl1 O2 110.24(14) 5 . ?
C5 N1 N2 103.8(2) . . ?
C5 N1 Cu1 132.73(17) . . ?
N2 N1 Cu1 123.45(16) . . ?
N1 N2 C3 112.4(2) . . ?
C2 C1 C2 120.5(2) . 12_565 ?
C1 C2 C1 119.5(2) . 6_456 ?
C1 C2 C3 121.1(2) . . ?
C1 C2 C3 119.4(2) 6_456 . ?
N2 C3 C4 105.6(2) . . ?
N2 C3 C2 120.8(2) . . ?
C4 C3 C2 133.5(2) . . ?
C3 C4 C5 105.5(2) . . ?
C3 C4 C8 147.6(2) . . ?
C5 C4 C8 106.0(2) . . ?
N1 C5 C4 112.6(2) . . ?
N1 C5 C6 137.8(2) . . ?
C4 C5 C6 109.1(2) . . ?
C13 C6 C5 117.8(2) . . ?
C13 C6 C7 119.3(2) . . ?
C5 C6 C7 98.5(2) . . ?
C13 C6 C10 114.7(2) . . ?
C5 C6 C10 103.2(2) . . ?
C7 C6 C10 100.3(2) . . ?
C4 C8 C7 100.1(2) . . ?
C4 C8 C9 104.4(2) . . ?
C7 C8 C9 101.2(2) . . ?
C12 C7 C11 107.7(2) . . ?
C12 C7 C8 114.1(2) . . ?
C11 C7 C8 113.0(3) . . ?
C12 C7 C6 113.1(2) . . ?
C11 C7 C6 113.7(2) . . ?
C8 C7 C6 95.1(2) . . ?
O1 C14 C15 107.6(3) . . ?
O1 C14 C16 109.2(4) . . ?
C15 C14 C16 113.0(4) . . ?
C9 C10 C6 104.2(2) . . ?
C10 C9 C8 103.5(2) . . ?

loop_
_geom_bond_atom_site_label_1
_geom_bond_atom_site_label_2
_geom_bond_distance
_geom_bond_site_symmetry_2
_geom_bond_publ_flag
Cu1 N1 1.968(2) 9 ?
Cu1 N1 1.968(2) 5 ?
Cu1 N1 1.968(2) . ?
Cl1 O3 1.406(5) . ?
Cl1 O2 1.428(3) 9 ?
Cl1 O2 1.428(3) 5 ?
Cl1 O2 1.428(3) . ?
O1 C14 1.419(4) . ?
N1 C5 1.334(3) . ?
N1 N2 1.363(3) . ?
N2 C3 1.376(3) . ?
C1 C2 1.393(3) . ?
C1 C2 1.400(4) 12_565 ?
C2 C3 1.471(3) . ?
C3 C4 1.378(3) . ?
C4 C5 1.391(3) . ?
C4 C8 1.512(4) . ?
C5 C6 1.506(3) . ?
C6 C13 1.502(4) . ?
C6 C7 1.564(4) . ?
C6 C10 1.576(4) . ?
C8 C7 1.555(4) . ?
C8 C9 1.562(5) . ?
C7 C12 1.523(4) . ?
C7 C11 1.543(4) . ?
C14 C15 1.477(7) . ?
C14 C16 1.529(6) . ?
C10 C9 1.550(5) . ?
